data_4319796
loop_
_publ_author_name
'Mikhail V. Barybin'
'Paula L. Diaconescu'
'Christopher C. Cummins'

_publ_section_title
;
 Coordination Chemistry of a Chelating Amidoximato Ligand
;
_journal_name_full 'Inorganic Chemistry'
_journal_page_first 2892
_journal_page_last 2897
_journal_paper_doi 10.1021/ic0100370
_journal_volume 40
_journal_year 2001
_chemical_formula_sum 'C19 H25 N3 O'
_chemical_formula_weight 311.42
_chemical_name_systematic
;
  ?
;
_space_group_IT_number 2
_symmetry_cell_setting triclinic
_symmetry_space_group_name_Hall '-P 1'
_symmetry_space_group_name_H-M 'P -1'
_atom_sites_solution_hydrogens geom
_atom_sites_solution_primary direct
_atom_sites_solution_secondary difmap
_audit_creation_method SHELXL
_cell_angle_alpha 79.151(3)
_cell_angle_beta 79.863(3)
_cell_angle_gamma 74.143(2)
_cell_formula_units_Z 2
_cell_length_a 8.9440(13)
_cell_length_b 9.2460(14)
_cell_length_c 11.688(2)
_cell_measurement_temperature 183(2)
_cell_volume 905.2(2)
_computing_cell_refinement 'Siemens XSCANS'
_computing_data_collection 'Siemens XSCANS'
_computing_data_reduction 'Siemens SHELXTL'
_computing_molecular_graphics 'Siemens SHELXTL'
_computing_publication_material 'Siemens SHELXTL'
_computing_structure_refinement 'SHELXL-93 (Sheldrick, 1993)'
_computing_structure_solution 'SHELXS-86 (Sheldrick, 1990)'
_diffrn_ambient_temperature 183(2)
_diffrn_measurement_device 'Siemens P4'
_diffrn_measurement_method '\w scans'
_diffrn_radiation_monochromator graphite
_diffrn_radiation_source 'fine-focus sealed tube'
_diffrn_radiation_type MoK\a
_diffrn_radiation_wavelength 0.71073
_diffrn_reflns_av_R_equivalents 0.0437
_diffrn_reflns_av_sigmaI/netI 0.0341
_diffrn_reflns_limit_h_max 9
_diffrn_reflns_limit_h_min -9
_diffrn_reflns_limit_k_max 10
_diffrn_reflns_limit_k_min -10
_diffrn_reflns_limit_l_max 12
_diffrn_reflns_limit_l_min -8
_diffrn_reflns_number 3688
_diffrn_reflns_theta_max 23.27
_diffrn_reflns_theta_min 2.32
_exptl_absorpt_coefficient_mu 0.072
_exptl_absorpt_correction_T_max 0.4085
_exptl_absorpt_correction_T_min 0.3177
_exptl_absorpt_correction_type empirical
_exptl_crystal_density_diffrn 1.143
_exptl_crystal_F_000 336
_exptl_crystal_size_max 0.19
_exptl_crystal_size_mid 0.14
_exptl_crystal_size_min 0.08
_refine_diff_density_max 0.214
_refine_diff_density_min -0.233
_refine_diff_density_rms 0.040
_refine_ls_extinction_method none
_refine_ls_goodness_of_fit_all 1.057
_refine_ls_goodness_of_fit_obs 1.081
_refine_ls_matrix_type full
_refine_ls_number_parameters 308
_refine_ls_number_reflns 2553
_refine_ls_number_restraints 0
_refine_ls_restrained_S_all 1.057
_refine_ls_restrained_S_obs 1.081
_refine_ls_R_factor_all 0.0592
_refine_ls_R_factor_obs 0.0482
_refine_ls_shift/esd_max 0.896
_refine_ls_shift/esd_mean 0.038
_refine_ls_structure_factor_coef Fsqd
_refine_ls_weighting_details 'w=1/[\s^2^(Fo^2^)+(0.0711P)^2^+0.2948P] where P=(Fo^2^+2Fc^2^)/3'
_refine_ls_weighting_scheme calc
_refine_ls_wR_factor_all 0.1322
_refine_ls_wR_factor_obs 0.1223
_reflns_number_observed 2141
_reflns_number_total 2553
_reflns_observed_criterion >2sigma(I)
_cod_data_source_file ic0100370_1.cif
_cod_data_source_block H2L
_cod_depositor_comments
;
The following automatic conversions were performed:

'_symmetry_cell_setting' value 'Triclinic' changed to 'triclinic'
according to the built-in table from CIF Core dictionary named
'cif_core.dic' version 2.4.1 from 2010-06-29.

Automatic conversion script
Id: cif_fix_values 1646 2011-03-28 12:23:43Z adriana 

The following automatic conversions were performed:

'_refine_ls_weighting_scheme' value 'calc
w=1/[\s^2^(Fo^2^)+(0.0711P)^2^+0.2948P] where P=(Fo^2^+2Fc^2^)/3' was
changed to 'calc'. New tag '_refine_ls_weighting_details' was
created. The value of the new tag was set to
'w=1/[\s^2^(Fo^2^)+(0.0711P)^2^+0.2948P] where P=(Fo^2^+2Fc^2^)/3'.

Automatic conversion script
Id: cif_fix_values 3143 2015-03-26 13:38:13Z robertas 
;
_cod_database_code 4319796

loop_
_symmetry_equiv_pos_as_xyz
'x, y, z'
'-x, -y, -z'

loop_
_atom_site_aniso_label
_atom_site_aniso_U_11
_atom_site_aniso_U_22
_atom_site_aniso_U_33
_atom_site_aniso_U_23
_atom_site_aniso_U_13
_atom_site_aniso_U_12
O 0.0433(9) 0.0398(9) 0.0576(10) 0.0083(7) -0.0299(8) -0.0170(7)
N1 0.0325(9) 0.0377(10) 0.0436(10) 0.0030(8) -0.0171(8) -0.0136(7)
C2 0.0310(11) 0.0278(10) 0.0394(12) 0.0072(8) -0.0144(9) -0.0073(8)
N2 0.0452(11) 0.0377(11) 0.0576(12) 0.0112(9) -0.0291(10) -0.0194(9)
C3 0.0351(11) 0.0334(11) 0.0389(12) 0.0043(9) -0.0123(9) -0.0084(9)
C6 0.0448(13) 0.0362(12) 0.0392(13) -0.0006(10) -0.0159(10) -0.0085(9)
C1 0.0319(11) 0.0333(11) 0.0385(12) 0.0021(9) -0.0109(9) -0.0097(9)
C11 0.0443(12) 0.0302(11) 0.0424(12) 0.0002(9) -0.0182(10) -0.0086(9)
C7 0.0338(11) 0.0345(11) 0.0380(12) 0.0037(9) -0.0116(9) -0.0075(9)
C4 0.0325(12) 0.0432(13) 0.0479(14) 0.0045(10) -0.0073(10) -0.0123(10)
N3 0.0413(10) 0.0382(10) 0.0486(11) -0.0028(8) -0.0158(8) -0.0130(8)
C12 0.0447(12) 0.0340(11) 0.0326(11) -0.0074(9) -0.0072(9) -0.0085(9)
C5 0.0399(12) 0.0365(12) 0.0504(14) 0.0076(10) -0.0188(10) -0.0151(9)
C16 0.0476(14) 0.0401(13) 0.060(2) 0.0075(11) -0.0250(11) -0.0146(11)
C10 0.059(2) 0.075(2) 0.069(2) 0.002(2) -0.0266(15) -0.038(2)
C13 0.061(2) 0.0435(13) 0.0359(13) -0.0004(10) -0.0067(11) -0.0174(11)
C17 0.0411(13) 0.0433(14) 0.0484(14) -0.0055(11) -0.0023(10) -0.0123(11)
C14 0.072(2) 0.0407(13) 0.0423(14) 0.0044(11) -0.0246(12) -0.0088(12)
C15 0.0554(15) 0.0426(13) 0.059(2) 0.0002(11) -0.0303(12) -0.0076(11)
C9 0.0410(14) 0.065(2) 0.051(2) -0.0067(14) -0.0031(11) -0.0161(12)
C8 0.0457(15) 0.054(2) 0.0476(15) -0.0068(12) -0.0071(12) -0.0119(12)
C19 0.052(2) 0.060(2) 0.093(2) -0.004(2) -0.034(2) -0.0149(14)
C18 0.068(2) 0.060(2) 0.070(2) -0.0264(15) -0.025(2) -0.0053(14)

loop_
_atom_site_label
_atom_site_type_symbol
_atom_site_fract_x
_atom_site_fract_y
_atom_site_fract_z
_atom_site_U_iso_or_equiv
_atom_site_thermal_displace_type
_atom_site_occupancy
_atom_site_calc_flag
_atom_site_refinement_flags
_atom_site_disorder_group
O O 0.5085(2) 0.1706(2) 0.94512(14) 0.0447(4) Uani 1 d . .
N1 N 0.3918(2) 0.1087(2) 0.91677(15) 0.0367(4) Uani 1 d . .
C2 C 0.1791(2) 0.1538(2) 0.8109(2) 0.0332(5) Uani 1 d . .
N2 N 0.3296(2) 0.3478(2) 0.8053(2) 0.0446(5) Uani 1 d . .
C3 C 0.0362(2) 0.1693(2) 0.8844(2) 0.0362(5) Uani 1 d . .
C6 C 0.0845(2) 0.0354(2) 0.6826(2) 0.0397(5) Uani 1 d . .
C1 C 0.3068(2) 0.2060(2) 0.8451(2) 0.0345(5) Uani 1 d . .
C11 C 0.2667(2) 0.4582(2) 0.7140(2) 0.0383(5) Uani 1 d . .
C7 C 0.2035(2) 0.0890(2) 0.7083(2) 0.0360(5) Uani 1 d . .
C4 C -0.0795(3) 0.1142(2) 0.8545(2) 0.0419(5) Uani 1 d . .
N3 N 0.5180(2) 0.5513(2) 0.8051(2) 0.0413(5) Uani 1 d . .
C12 C 0.3623(2) 0.5523(2) 0.6510(2) 0.0368(5) Uani 1 d . .
C5 C -0.0580(2) 0.0462(2) 0.7548(2) 0.0414(6) Uani 1 d . .
C16 C 0.1157(3) 0.4807(3) 0.6866(2) 0.0482(6) Uani 1 d . .
C10 C -0.1852(4) -0.0146(4) 0.7260(3) 0.0628(8) Uani 1 d . .
C13 C 0.3041(3) 0.6624(3) 0.5603(2) 0.0467(6) Uani 1 d . .
C17 C 0.5234(3) 0.5354(3) 0.6824(2) 0.0446(6) Uani 1 d . .
C14 C 0.1565(3) 0.6806(3) 0.5311(2) 0.0519(6) Uani 1 d . .
C15 C 0.0623(3) 0.5910(3) 0.5947(2) 0.0513(6) Uani 1 d . .
C9 C 0.3530(3) 0.0813(4) 0.6246(2) 0.0522(6) Uani 1 d . .
C8 C 0.0050(3) 0.2494(3) 0.9899(2) 0.0493(6) Uani 1 d . .
C19 C 0.6753(3) 0.5219(4) 0.8367(3) 0.0660(8) Uani 1 d . .
C18 C 0.4272(4) 0.7010(3) 0.8298(3) 0.0638(8) Uani 1 d . .
H6 H 0.1023(24) -0.0077(24) 0.6123(20) 0.041(6) Uiso 1 d . .
H16 H 0.0479(33) 0.4191(32) 0.7289(24) 0.073(8) Uiso 1 d . .
H14 H 0.1219(27) 0.7564(28) 0.4655(21) 0.054(7) Uiso 1 d . .
H15 H -0.0431(29) 0.6025(26) 0.5760(19) 0.050(6) Uiso 1 d . .
H4 H -0.1771(29) 0.1221(25) 0.9055(20) 0.049(6) Uiso 1 d . .
H2 H 0.4008(29) 0.3661(26) 0.8317(20) 0.045(7) Uiso 1 d . .
H1 H 0.5563(29) 0.0919(30) 0.9919(22) 0.057(7) Uiso 1 d . .
H13 H 0.3710(31) 0.7283(31) 0.5162(23) 0.068(8) Uiso 1 d . .
H17B H 0.5954(31) 0.4328(31) 0.6661(22) 0.065(7) Uiso 1 d . .
H17A H 0.5714(28) 0.6170(29) 0.6254(22) 0.058(7) Uiso 1 d . .
H18C H 0.4817(35) 0.7843(36) 0.7845(27) 0.082(9) Uiso 1 d . .
H18B H 0.3151(35) 0.7238(30) 0.8071(24) 0.074(8) Uiso 1 d . .
H18A H 0.4183(38) 0.7063(38) 0.9161(33) 0.102(11) Uiso 1 d . .
H8C H -0.0802(36) 0.2270(32) 1.0434(26) 0.074(9) Uiso 1 d . .
H9C H 0.4374(43) 0.0555(39) 0.6601(31) 0.098(11) Uiso 1 d . .
H8B H 0.0895(35) 0.2183(31) 1.0352(25) 0.073(8) Uiso 1 d . .
H8A H -0.0146(36) 0.3573(40) 0.9696(27) 0.087(10) Uiso 1 d . .
H9B H 0.3652(40) 0.0103(43) 0.5671(33) 0.109(12) Uiso 1 d . .
H9A H 0.3565(38) 0.1780(41) 0.5822(29) 0.094(11) Uiso 1 d . .
H19C H 0.7341(38) 0.4215(41) 0.8139(28) 0.091(10) Uiso 1 d . .
H19B H 0.6744(39) 0.5361(38) 0.9254(33) 0.103(11) Uiso 1 d . .
H19A H 0.7373(36) 0.5956(36) 0.7876(27) 0.084(9) Uiso 1 d . .
H10C H -0.1682(45) -0.0277(46) 0.6461(40) 0.121(14) Uiso 1 d . .
H10B H -0.2023(55) -0.0884(61) 0.7823(45) 0.155(18) Uiso 1 d . .
H10A H -0.2800(64) 0.0570(64) 0.7255(44) 0.166(20) Uiso 1 d . .

loop_
_atom_type_symbol
_atom_type_description
_atom_type_scat_dispersion_real
_atom_type_scat_dispersion_imag
_atom_type_scat_source
C C 0.0033 0.0016 'International Tables Vol C Tables 4.2.6.8 and 6.1.1.4'
H H 0.0000 0.0000 'International Tables Vol C Tables 4.2.6.8 and 6.1.1.4'
N N 0.0061 0.0033 'International Tables Vol C Tables 4.2.6.8 and 6.1.1.4'
O O 0.0106 0.0060 'International Tables Vol C Tables 4.2.6.8 and 6.1.1.4'

loop_
_geom_angle_atom_site_label_1
_geom_angle_atom_site_label_2
_geom_angle_atom_site_label_3
_geom_angle
_geom_angle_site_symmetry_1
_geom_angle_site_symmetry_3
_geom_angle_publ_flag
C1 N1 O 110.7(2) . . ?
C3 C2 C7 120.9(2) . . ?
C3 C2 C1 118.6(2) . . ?
C7 C2 C1 120.4(2) . . ?
C1 N2 C11 129.8(2) . . ?
C4 C3 C2 118.2(2) . . ?
C4 C3 C8 120.6(2) . . ?
C2 C3 C8 121.2(2) . . ?
C7 C6 C5 122.0(2) . . ?
N1 C1 N2 122.3(2) . . ?
N1 C1 C2 115.2(2) . . ?
N2 C1 C2 122.4(2) . . ?
C16 C11 C12 119.5(2) . . ?
C16 C11 N2 123.6(2) . . ?
C12 C11 N2 116.9(2) . . ?
C6 C7 C2 118.6(2) . . ?
C6 C7 C9 120.1(2) . . ?
C2 C7 C9 121.3(2) . . ?
C5 C4 C3 122.4(2) . . ?
C18 N3 C19 109.9(2) . . ?
C18 N3 C17 111.5(2) . . ?
C19 N3 C17 111.2(2) . . ?
C13 C12 C11 118.4(2) . . ?
C13 C12 C17 120.8(2) . . ?
C11 C12 C17 120.7(2) . . ?
C4 C5 C6 117.9(2) . . ?
C4 C5 C10 121.0(2) . . ?
C6 C5 C10 121.1(2) . . ?
C15 C16 C11 120.4(2) . . ?
C14 C13 C12 121.7(2) . . ?
N3 C17 C12 111.9(2) . . ?
C15 C14 C13 119.6(2) . . ?
C14 C15 C16 120.4(2) . . ?

loop_
_geom_bond_atom_site_label_1
_geom_bond_atom_site_label_2
_geom_bond_distance
_geom_bond_site_symmetry_2
_geom_bond_publ_flag
O N1 1.431(2) . ?
N1 C1 1.287(2) . ?
C2 C3 1.397(3) . ?
C2 C7 1.397(3) . ?
C2 C1 1.493(3) . ?
N2 C1 1.364(3) . ?
N2 C11 1.408(3) . ?
C3 C4 1.391(3) . ?
C3 C8 1.502(3) . ?
C6 C7 1.387(3) . ?
C6 C5 1.389(3) . ?
C11 C16 1.394(3) . ?
C11 C12 1.405(3) . ?
C7 C9 1.505(3) . ?
C4 C5 1.385(3) . ?
N3 C18 1.453(3) . ?
N3 C19 1.458(3) . ?
N3 C17 1.461(3) . ?
C12 C13 1.389(3) . ?
C12 C17 1.509(3) . ?
C5 C10 1.511(3) . ?
C16 C15 1.387(3) . ?
C13 C14 1.380(4) . ?
C14 C15 1.371(4) . ?

loop_
_geom_torsion_atom_site_label_1
_geom_torsion_atom_site_label_2
_geom_torsion_atom_site_label_3
_geom_torsion_atom_site_label_4
_geom_torsion
_geom_torsion_site_symmetry_1
_geom_torsion_site_symmetry_2
_geom_torsion_site_symmetry_3
_geom_torsion_site_symmetry_4
_geom_torsion_publ_flag
C7 C2 C3 C4 1.9(3) . . . . ?
C1 C2 C3 C4 -177.2(2) . . . . ?
C7 C2 C3 C8 -175.3(2) . . . . ?
C1 C2 C3 C8 5.5(3) . . . . ?
O N1 C1 N2 -0.5(3) . . . . ?
O N1 C1 C2 -179.1(2) . . . . ?
C11 N2 C1 N1 168.5(2) . . . . ?
C11 N2 C1 C2 -13.0(4) . . . . ?
C3 C2 C1 N1 84.6(2) . . . . ?
C7 C2 C1 N1 -94.5(2) . . . . ?
C3 C2 C1 N2 -94.0(2) . . . . ?
C7 C2 C1 N2 86.9(3) . . . . ?
C1 N2 C11 C16 34.8(4) . . . . ?
C1 N2 C11 C12 -147.2(2) . . . . ?
C5 C6 C7 C2 0.8(3) . . . . ?
C5 C6 C7 C9 -177.2(2) . . . . ?
C3 C2 C7 C6 -2.1(3) . . . . ?
C1 C2 C7 C6 177.0(2) . . . . ?
C3 C2 C7 C9 175.9(2) . . . . ?
C1 C2 C7 C9 -5.0(3) . . . . ?
C2 C3 C4 C5 -0.4(3) . . . . ?
C8 C3 C4 C5 176.8(2) . . . . ?
C16 C11 C12 C13 -2.0(3) . . . . ?
N2 C11 C12 C13 179.9(2) . . . . ?
C16 C11 C12 C17 177.2(2) . . . . ?
N2 C11 C12 C17 -0.9(3) . . . . ?
C3 C4 C5 C6 -0.8(3) . . . . ?
C3 C4 C5 C10 179.0(2) . . . . ?
C7 C6 C5 C4 0.6(3) . . . . ?
C7 C6 C5 C10 -179.2(2) . . . . ?
C12 C11 C16 C15 2.6(3) . . . . ?
N2 C11 C16 C15 -179.5(2) . . . . ?
C11 C12 C13 C14 -0.2(3) . . . . ?
C17 C12 C13 C14 -179.4(2) . . . . ?
C18 N3 C17 C12 -61.8(3) . . . . ?
C19 N3 C17 C12 175.1(2) . . . . ?
C13 C12 C17 N3 122.6(2) . . . . ?
C11 C12 C17 N3 -56.6(3) . . . . ?
C12 C13 C14 C15 1.8(4) . . . . ?
C13 C14 C15 C16 -1.2(4) . . . . ?
C11 C16 C15 C14 -1.0(4) . . . . ?

loop_
_cod_related_entry_id
_cod_related_entry_database
_cod_related_entry_code
1 ChemSpider 30661086
